data_1513395
loop_
_publ_author_name
'Chen, Chaohuang'
'Hou, Chuanqi'
'Wang, Yuguang'
'Hor, T. S. Andy'
'Weng, Zhiqiang'

_publ_section_title
;
 Copper-catalyzed trifluoromethylselenolation of aryl and alkyl halides:
 the silver effect in transmetalation.
;
_journal_issue 2
_journal_name_full 'Organic letters'
_journal_page_first 524
_journal_page_last 527
_journal_paper_doi 10.1021/ol403406y
_journal_volume 16
_journal_year 2014
_chemical_formula_sum 'C26 H16 Cu2 F6 N4 Se2'
_chemical_formula_weight 783.43
_chemical_name_systematic
; 
 ? 
;
_space_group_IT_number 12
_symmetry_cell_setting monoclinic
_symmetry_space_group_name_Hall '-C 2y'
_symmetry_space_group_name_H-M 'C 1 2/m 1'
_atom_sites_solution_hydrogens geom
_atom_sites_solution_primary direct
_atom_sites_solution_secondary difmap
_audit_creation_method SHELXL-97
_cell_angle_alpha 90.00
_cell_angle_beta 114.14(3)
_cell_angle_gamma 90.00
_cell_formula_units_Z 2
_cell_length_a 10.015(2)
_cell_length_b 17.961(4)
_cell_length_c 8.0294(16)
_cell_measurement_temperature 173(2)
_cell_volume 1318.0(6)
_computing_cell_refinement 'Bruker XSCANS'
_computing_data_collection 'Bruker XSCANS'
_computing_data_reduction 'Bruker SHELXTL'
_computing_molecular_graphics 'Bruker SHELXTL'
_computing_publication_material 'Bruker SHELXTL'
_computing_structure_refinement 'SHELXL-97 (Sheldrick, 1997)'
_computing_structure_solution 'SHELXS-97 (Sheldrick, 1990)'
_diffrn_ambient_temperature 173(2)
_diffrn_measured_fraction_theta_full 0.992
_diffrn_measured_fraction_theta_max 0.992
_diffrn_radiation_monochromator graphite
_diffrn_radiation_source 'fine-focus sealed tube'
_diffrn_radiation_type MoK\a
_diffrn_radiation_wavelength 0.71073
_diffrn_reflns_av_R_equivalents 0.0921
_diffrn_reflns_av_sigmaI/netI 0.0709
_diffrn_reflns_limit_h_max 12
_diffrn_reflns_limit_h_min -12
_diffrn_reflns_limit_k_max 22
_diffrn_reflns_limit_k_min -23
_diffrn_reflns_limit_l_max 10
_diffrn_reflns_limit_l_min -9
_diffrn_reflns_number 6487
_diffrn_reflns_theta_full 27.46
_diffrn_reflns_theta_max 27.46
_diffrn_reflns_theta_min 3.59
_exptl_absorpt_coefficient_mu 4.442
_exptl_absorpt_correction_T_max 1.0000
_exptl_absorpt_correction_T_min 0.6328
_exptl_absorpt_correction_type multi-scan
_exptl_crystal_colour red
_exptl_crystal_density_diffrn 1.974
_exptl_crystal_density_method 'not measured'
_exptl_crystal_F_000 760
_exptl_crystal_size_max 0.4
_exptl_crystal_size_mid 0.3
_exptl_crystal_size_min 0.1
_refine_diff_density_max 1.305
_refine_diff_density_min -2.142
_refine_diff_density_rms 0.249
_refine_ls_extinction_method none
_refine_ls_goodness_of_fit_ref 1.000
_refine_ls_hydrogen_treatment constr
_refine_ls_matrix_type full
_refine_ls_number_parameters 96
_refine_ls_number_reflns 1558
_refine_ls_number_restraints 0
_refine_ls_restrained_S_all 1.000
_refine_ls_R_factor_all 0.1278
_refine_ls_R_factor_gt 0.0837
_refine_ls_shift/su_max 0.033
_refine_ls_shift/su_mean 0.008
_refine_ls_structure_factor_coef Fsqd
_refine_ls_weighting_details 'calc w=1/[\s^2^(Fo^2^)+(0.2247P)^2^+8.7615P] where P=(Fo^2^+2Fc^2^)/3'
_refine_ls_weighting_scheme calc
_refine_ls_wR_factor_gt 0.2245
_refine_ls_wR_factor_ref 0.3221
_reflns_number_gt 978
_reflns_number_total 1558
_reflns_threshold_expression >2sigma(I)
_cod_data_source_file ol403406y_si_002.cif
_cod_data_source_block 1b
_cod_original_cell_volume 1318.1(5)
_cod_original_sg_symbol_H-M C2/m
_cod_database_code 1513395

loop_
_symmetry_equiv_pos_as_xyz
'x, y, z'
'-x, y, -z'
'x+1/2, y+1/2, z'
'-x+1/2, y+1/2, -z'
'-x, -y, -z'
'x, -y, z'
'-x+1/2, -y+1/2, -z'
'x+1/2, -y+1/2, z'

loop_
_atom_site_label
_atom_site_type_symbol
_atom_site_fract_x
_atom_site_fract_y
_atom_site_fract_z
_atom_site_U_iso_or_equiv
_atom_site_adp_type
_atom_site_occupancy
_atom_site_symmetry_multiplicity
_atom_site_calc_flag
_atom_site_refinement_flags
Se1 Se 0.21774(14) 0.5000 0.17522(18) 0.0460(6) Uani 1 2 d S
Cu1 Cu 0.0000 0.42807(9) 0.0000 0.0482(6) Uani 1 2 d S
N1 N 0.0546(8) 0.3404(4) -0.1281(9) 0.0408(16) Uani 1 1 d .
C6 C 0.0311(10) 0.2745(5) -0.0672(12) 0.045(2) Uani 1 1 d .
C5 C 0.0604(10) 0.2057(5) -0.1317(13) 0.047(2) Uani 1 1 d .
C4 C 0.1276(11) 0.2106(6) -0.2533(15) 0.055(2) Uani 1 1 d .
H4A H 0.1557 0.1671 -0.2928 0.066 Uiso 1 1 calc R
C2 C 0.1159(11) 0.3415(6) -0.2468(13) 0.051(2) Uani 1 1 d .
H2A H 0.1354 0.3872 -0.2867 0.061 Uiso 1 1 calc R
F1 F 0.1020(14) 0.5000 0.4341(17) 0.098(4) Uani 1 2 d S
C3 C 0.1526(11) 0.2757(7) -0.3143(14) 0.057(3) Uani 1 1 d .
H3A H 0.1933 0.2778 -0.3996 0.068 Uiso 1 1 calc R
C7 C 0.0291(11) 0.1379(6) -0.0605(17) 0.060(3) Uani 1 1 d .
H7A H 0.0503 0.0927 -0.1006 0.073 Uiso 1 1 calc R
F2 F 0.2976(15) 0.4420(7) 0.5146(13) 0.149(5) Uani 1 1 d .
C1 C 0.2286(17) 0.5000 0.4203(18) 0.057(4) Uani 1 2 d S

loop_
_atom_site_aniso_label
_atom_site_aniso_U_11
_atom_site_aniso_U_22
_atom_site_aniso_U_33
_atom_site_aniso_U_23
_atom_site_aniso_U_13
_atom_site_aniso_U_12
Se1 0.0461(9) 0.0430(9) 0.0546(9) 0.000 0.0263(7) 0.000
Cu1 0.0596(12) 0.0360(9) 0.0551(11) 0.000 0.0298(9) 0.000
N1 0.043(4) 0.038(4) 0.041(4) -0.001(3) 0.017(3) -0.001(3)
C6 0.035(4) 0.046(5) 0.048(5) -0.001(4) 0.012(4) -0.002(4)
C5 0.032(4) 0.049(5) 0.051(5) -0.005(4) 0.007(4) 0.009(4)
C4 0.055(6) 0.043(5) 0.061(6) -0.003(4) 0.018(5) 0.013(4)
C2 0.051(6) 0.054(6) 0.050(5) 0.003(4) 0.023(4) 0.003(4)
F1 0.099(9) 0.135(11) 0.087(7) 0.000 0.066(7) 0.000
C3 0.046(5) 0.074(7) 0.051(5) -0.008(5) 0.021(4) 0.011(5)
C7 0.043(6) 0.036(5) 0.092(8) -0.002(5) 0.017(5) 0.002(4)
F2 0.215(13) 0.165(9) 0.086(6) 0.060(6) 0.081(8) 0.111(10)
C1 0.047(8) 0.081(11) 0.036(6) 0.000 0.010(6) 0.000

loop_
_atom_type_symbol
_atom_type_description
_atom_type_scat_dispersion_real
_atom_type_scat_dispersion_imag
_atom_type_scat_source
C C 0.0033 0.0016 'International Tables Vol C Tables 4.2.6.8 and 6.1.1.4'
H H 0.0000 0.0000 'International Tables Vol C Tables 4.2.6.8 and 6.1.1.4'
N N 0.0061 0.0033 'International Tables Vol C Tables 4.2.6.8 and 6.1.1.4'
F F 0.0171 0.0103 'International Tables Vol C Tables 4.2.6.8 and 6.1.1.4'
Cu Cu 0.3201 1.2651 'International Tables Vol C Tables 4.2.6.8 and 6.1.1.4'
Se Se -0.0929 2.2259 'International Tables Vol C Tables 4.2.6.8 and 6.1.1.4'

loop_
_geom_angle_atom_site_label_1
_geom_angle_atom_site_label_2
_geom_angle_atom_site_label_3
_geom_angle
_geom_angle_site_symmetry_1
_geom_angle_site_symmetry_3
C1 Se1 Cu1 104.7(4) . .
C1 Se1 Cu1 104.7(4) . 5_565
Cu1 Se1 Cu1 64.30(7) . 5_565
N1 Cu1 N1 81.2(4) 2 .
N1 Cu1 Se1 118.2(2) 2 .
N1 Cu1 Se1 109.6(2) . .
N1 Cu1 Se1 109.6(2) 2 5_565
N1 Cu1 Se1 118.2(2) . 5_565
Se1 Cu1 Se1 115.70(7) . 5_565
N1 Cu1 Cu1 139.4(2) 2 5_565
N1 Cu1 Cu1 139.4(2) . 5_565
Se1 Cu1 Cu1 57.85(4) . 5_565
Se1 Cu1 Cu1 57.85(4) 5_565 5_565
C2 N1 C6 118.5(8) . .
C2 N1 Cu1 129.7(7) . .
C6 N1 Cu1 111.6(6) . .
N1 C6 C5 123.0(9) . .
N1 C6 C6 117.7(5) . 2
C5 C6 C6 119.3(6) . 2
C6 C5 C4 115.6(9) . .
C6 C5 C7 118.9(9) . .
C4 C5 C7 125.4(9) . .
C3 C4 C5 122.0(9) . .
N1 C2 C3 122.2(10) . .
C4 C3 C2 118.5(10) . .
C7 C7 C5 121.8(6) 2 .
F1 C1 F2 104.5(11) . 6_565
F1 C1 F2 104.5(11) . .
F2 C1 F2 105.8(17) 6_565 .
F1 C1 Se1 115.6(10) . .
F2 C1 Se1 112.8(9) 6_565 .
F2 C1 Se1 112.8(9) . .

loop_
_geom_bond_atom_site_label_1
_geom_bond_atom_site_label_2
_geom_bond_distance
_geom_bond_site_symmetry_2
Se1 C1 1.926(14) .
Se1 Cu1 2.4279(16) .
Se1 Cu1 2.4279(16) 5_565
Cu1 N1 2.072(7) 2
Cu1 N1 2.072(7) .
Cu1 Se1 2.4279(16) 5_565
Cu1 Cu1 2.584(3) 5_565
N1 C2 1.328(12) .
N1 C6 1.338(12) .
C6 C5 1.416(13) .
C6 C6 1.450(19) 2
C5 C4 1.396(15) .
C5 C7 1.434(14) .
C4 C3 1.331(16) .
C2 C3 1.409(14) .
F1 C1 1.317(19) .
C7 C7 1.32(2) 2
F2 C1 1.307(13) .
C1 F2 1.307(13) 6_565
